data_4063888
loop_
_publ_author_name
'Hyder, Iqbal'
'Jim\'enez-Tenorio, Manuel'
'Puerta, M. Carmen'
'Valerga, Pedro'

_publ_section_title
;
 Nucleophilic Addition Reactions to Allenylidene Complexes of Ruthenium
 Bearing Hemilabile P,N Ligands: Isolation of the Vinylcarbene Complex
 [Cp*Ru&#x2550;CHCH&#x2550;CPh2(iPr2PNHPy)][PF6]
;
_journal_issue 4
_journal_name_full Organometallics
_journal_page_first 726
_journal_paper_doi 10.1021/om101013j
_journal_volume 30
_journal_year 2011
_chemical_formula_moiety 'C42 H57 N3 P Ru, F6 P'
_chemical_formula_sum 'C42 H57 F6 N3 P2 Ru'
_chemical_formula_weight 880.92
_chemical_name_common
;
[(\h^5^-C~5~Me~5~)Ru{=C(NHC~6~H~11~)CH=CPh~2~}
{\k^2^ P,N-^i^Pr~2~PNH(C~5~H~4~N)}][PF~6~]
;
_chemical_name_systematic
;
{1-(cyclohexylamine)-3,3-diphenyl-prop-2-en-1-ylidene}{(diisopropyl-phosphanyl)-
(pyridin-2-yl)-amine-\k^2^-P,N}-(pentahapto-cyclopentadienyl)--ruthenium(II) 
hexafluorophosphate
;
_space_group_IT_number 14
_symmetry_cell_setting monoclinic
_symmetry_Int_Tables_number 14
_symmetry_space_group_name_Hall '-P 2ybc'
_symmetry_space_group_name_H-M 'P 1 21/c 1'
_atom_sites_solution_hydrogens geom
_atom_sites_solution_primary direct
_atom_sites_solution_secondary difmap
_audit_creation_method SHELXL-97
_cell_angle_alpha 90.00
_cell_angle_beta 103.2970(10)
_cell_angle_gamma 90.00
_cell_formula_units_Z 4
_cell_length_a 9.9687(7)
_cell_length_b 20.5188(15)
_cell_length_c 20.0257(14)
_cell_measurement_reflns_used 8353
_cell_measurement_temperature 100(2)
_cell_measurement_theta_max 25.061
_cell_measurement_theta_min 2.243
_cell_volume 3986.4(5)
_computing_cell_refinement 'SAINT (Bruker, 2001)'
_computing_data_collection 'SMART (Bruker, 2001)'
_computing_data_reduction 'SAINT (Bruker, 2001)'
_computing_molecular_graphics 'ORTEP-3 vers. 1.08 (Farrugia, 2005)'
_computing_publication_material 'SHELXTL (Sheldrick, 2001)'
_computing_structure_refinement 'SHELXTL (Sheldrick, 2001)'
_computing_structure_solution 'SHELXTL (Sheldrick, 2001)'
_diffrn_ambient_temperature 100(2)
_diffrn_measured_fraction_theta_full 0.996
_diffrn_measured_fraction_theta_max 0.996
_diffrn_measurement_device_type 'Bruker SMART APEX CCD area detector'
_diffrn_measurement_method '1700 omega scan frames, 0.3 deg, 10 sec'
_diffrn_radiation_monochromator graphite
_diffrn_radiation_probe x-ray
_diffrn_radiation_type MoK\a
_diffrn_radiation_wavelength 0.71073
_diffrn_reflns_av_R_equivalents 0.0366
_diffrn_reflns_av_sigmaI/netI 0.0332
_diffrn_reflns_limit_h_max 11
_diffrn_reflns_limit_h_min -11
_diffrn_reflns_limit_k_max 24
_diffrn_reflns_limit_k_min -24
_diffrn_reflns_limit_l_max 23
_diffrn_reflns_limit_l_min -21
_diffrn_reflns_number 27810
_diffrn_reflns_theta_full 25.08
_diffrn_reflns_theta_max 25.08
_diffrn_reflns_theta_min 1.99
_diffrn_source 'fine-focus sealed tube'
_diffrn_source_type 'Bruker SMART APEX'
_diffrn_standards_decay_% -0.0006
_diffrn_standards_number 0
_exptl_absorpt_coefficient_mu 0.536
_exptl_absorpt_correction_T_max 1.000
_exptl_absorpt_correction_T_min 0.836
_exptl_absorpt_correction_type multi-scan
_exptl_absorpt_process_details '(SADABS; Sheldrick, 2004)'
_exptl_crystal_colour orange
_exptl_crystal_density_diffrn 1.468
_exptl_crystal_density_method 'not measured'
_exptl_crystal_description prism
_exptl_crystal_F_000 1832
_exptl_crystal_size_max 0.31
_exptl_crystal_size_mid 0.24
_exptl_crystal_size_min 0.10
_refine_diff_density_max 0.807
_refine_diff_density_min -0.516
_refine_diff_density_rms 0.075
_refine_ls_extinction_method none
_refine_ls_goodness_of_fit_ref 1.046
_refine_ls_hydrogen_treatment mixed
_refine_ls_matrix_type full
_refine_ls_number_parameters 502
_refine_ls_number_reflns 7051
_refine_ls_number_restraints 0
_refine_ls_restrained_S_all 1.046
_refine_ls_R_factor_all 0.0473
_refine_ls_R_factor_gt 0.0434
_refine_ls_shift/su_max 0.002
_refine_ls_shift/su_mean 0.000
_refine_ls_structure_factor_coef Fsqd
_refine_ls_weighting_details 'calc w=1/[\s^2^(Fo^2^)+(0.0312P)^2^+10.2650P] where P=(Fo^2^+2Fc^2^)/3'
_refine_ls_weighting_scheme calc
_refine_ls_wR_factor_gt 0.0907
_refine_ls_wR_factor_ref 0.0929
_reflns_number_gt 6697
_reflns_number_total 7051
_reflns_threshold_expression >2sigma(I)
_cod_data_source_file om101013j_si_002.cif
_cod_data_source_block pv0702
_cod_depositor_comments
;
 Replacing the "\K" substring with the "\k" substring in the
 values of the _chemical_name_common and _chemical_name_systematic
 data items.

 Antanas Vaitkus,
 2017-03-29
;
_cod_original_sg_symbol_H-M 'P 21/c'
_cod_database_code 4063888

loop_
_symmetry_equiv_pos_as_xyz
'x, y, z'
'-x, y+1/2, -z+1/2'
'-x, -y, -z'
'x, -y-1/2, z-1/2'

loop_
_atom_site_label
_atom_site_type_symbol
_atom_site_fract_x
_atom_site_fract_y
_atom_site_fract_z
_atom_site_U_iso_or_equiv
_atom_site_adp_type
_atom_site_occupancy
_atom_site_symmetry_multiplicity
_atom_site_calc_flag
_atom_site_refinement_flags
Ru1 Ru 0.36230(2) 0.259522(12) 0.669016(12) 0.01301(8) Uani 1 1 d .
P1 P 0.18268(8) 0.20133(4) 0.68965(4) 0.01633(18) Uani 1 1 d .
N1 N 0.4683(3) 0.17570(12) 0.71818(13) 0.0165(6) Uani 1 1 d .
N2 N 0.2640(3) 0.14107(14) 0.74230(14) 0.0199(6) Uani 1 1 d .
H2 H 0.222(4) 0.1147(19) 0.7590(19) 0.024 Uiso 1 1 d .
N3 N 0.3640(3) 0.36062(13) 0.77590(14) 0.0183(6) Uani 1 1 d .
H3 H 0.324(4) 0.3789(18) 0.741(2) 0.022 Uiso 1 1 d .
C1 C 0.4513(3) 0.34594(16) 0.62220(16) 0.0198(7) Uani 1 1 d .
C2 C 0.3049(3) 0.34502(16) 0.59929(16) 0.0186(7) Uani 1 1 d .
C3 C 0.2691(3) 0.28756(16) 0.55883(16) 0.0199(7) Uani 1 1 d .
C4 C 0.3909(3) 0.25132(15) 0.56012(16) 0.0193(7) Uani 1 1 d .
C5 C 0.5040(3) 0.28766(16) 0.60029(16) 0.0199(7) Uani 1 1 d .
C6 C 0.5351(4) 0.40351(17) 0.65487(18) 0.0287(8) Uani 1 1 d .
H6A H 0.6334 0.3933 0.6622 0.043 Uiso 1 1 calc R
H6B H 0.5129 0.4132 0.6990 0.043 Uiso 1 1 calc R
H6C H 0.5133 0.4415 0.6246 0.043 Uiso 1 1 calc R
C7 C 0.2106(4) 0.40218(17) 0.5992(2) 0.0310(9) Uani 1 1 d .
H7A H 0.2474 0.4298 0.6392 0.047 Uiso 1 1 calc R
H7B H 0.1188 0.3865 0.6013 0.047 Uiso 1 1 calc R
H7C H 0.2041 0.4276 0.5572 0.047 Uiso 1 1 calc R
C8 C 0.1302(4) 0.27652(19) 0.51182(18) 0.0293(8) Uani 1 1 d .
H8A H 0.1191 0.3055 0.4720 0.044 Uiso 1 1 calc R
H8B H 0.0580 0.2858 0.5365 0.044 Uiso 1 1 calc R
H8C H 0.1228 0.2311 0.4963 0.044 Uiso 1 1 calc R
C9 C 0.4072(4) 0.19216(17) 0.51806(18) 0.0299(8) Uani 1 1 d .
H9A H 0.3160 0.1747 0.4965 0.045 Uiso 1 1 calc R
H9B H 0.4606 0.1589 0.5479 0.045 Uiso 1 1 calc R
H9C H 0.4554 0.2044 0.4825 0.045 Uiso 1 1 calc R
C10 C 0.6533(4) 0.2729(2) 0.6050(2) 0.0325(9) Uani 1 1 d .
H10A H 0.6840 0.2957 0.5682 0.049 Uiso 1 1 calc R
H10B H 0.6652 0.2259 0.6004 0.049 Uiso 1 1 calc R
H10C H 0.7081 0.2875 0.6496 0.049 Uiso 1 1 calc R
C11 C 0.3948(3) 0.29981(15) 0.76444(16) 0.0153(6) Uani 1 1 d .
C12 C 0.4543(3) 0.25892(15) 0.82488(15) 0.0167(6) Uani 1 1 d .
H12 H 0.3924 0.2268 0.8341 0.020 Uiso 1 1 calc R
C13 C 0.5779(3) 0.25787(16) 0.86947(16) 0.0187(7) Uani 1 1 d .
C14 C 0.6144(3) 0.20057(16) 0.91627(16) 0.0201(7) Uani 1 1 d .
C15 C 0.5133(4) 0.16439(17) 0.93742(16) 0.0229(7) Uani 1 1 d .
H15 H 0.4207 0.1794 0.9267 0.028 Uiso 1 1 calc R
C16 C 0.5460(4) 0.10662(18) 0.97397(17) 0.0284(8) Uani 1 1 d .
H16 H 0.4755 0.0822 0.9873 0.034 Uiso 1 1 calc R
C17 C 0.6804(4) 0.08464(18) 0.99090(19) 0.0327(9) Uani 1 1 d .
H17 H 0.7027 0.0451 1.0157 0.039 Uiso 1 1 calc R
C18 C 0.7826(4) 0.12058(19) 0.97141(18) 0.0320(9) Uani 1 1 d .
H18 H 0.8754 0.1058 0.9834 0.038 Uiso 1 1 calc R
C19 C 0.7508(4) 0.17784(17) 0.93468(17) 0.0251(8) Uani 1 1 d .
H19 H 0.8221 0.2020 0.9218 0.030 Uiso 1 1 calc R
C20 C 0.6838(3) 0.30962(16) 0.87063(16) 0.0195(7) Uani 1 1 d .
C21 C 0.7512(4) 0.33819(19) 0.93267(18) 0.0295(8) Uani 1 1 d .
H21 H 0.7346 0.3225 0.9747 0.035 Uiso 1 1 calc R
C22 C 0.8420(4) 0.3892(2) 0.9331(2) 0.0359(9) Uani 1 1 d .
H22 H 0.8855 0.4091 0.9754 0.043 Uiso 1 1 calc R
C23 C 0.8704(4) 0.41170(19) 0.8727(2) 0.0309(9) Uani 1 1 d .
H23 H 0.9332 0.4467 0.8735 0.037 Uiso 1 1 calc R
C24 C 0.8071(3) 0.38305(17) 0.81166(19) 0.0248(8) Uani 1 1 d .
H24 H 0.8267 0.3981 0.7700 0.030 Uiso 1 1 calc R
C25 C 0.7145(3) 0.33218(16) 0.81043(18) 0.0220(7) Uani 1 1 d .
H25 H 0.6717 0.3126 0.7679 0.026 Uiso 1 1 calc R
C26 C 0.3869(3) 0.39869(15) 0.84022(16) 0.0183(7) Uani 1 1 d .
H26 H 0.4386 0.3712 0.8789 0.022 Uiso 1 1 calc R
C27 C 0.2502(3) 0.41939(17) 0.85567(18) 0.0245(8) Uani 1 1 d .
H27A H 0.1939 0.4421 0.8152 0.029 Uiso 1 1 calc R
H27B H 0.1989 0.3802 0.8643 0.029 Uiso 1 1 calc R
C28 C 0.2718(4) 0.46417(16) 0.91770(17) 0.0231(7) Uani 1 1 d .
H28A H 0.3207 0.4402 0.9590 0.028 Uiso 1 1 calc R
H28B H 0.1812 0.4780 0.9250 0.028 Uiso 1 1 calc R
C29 C 0.3557(4) 0.52431(16) 0.90754(18) 0.0246(8) Uani 1 1 d .
H29A H 0.3035 0.5502 0.8683 0.029 Uiso 1 1 calc R
H29B H 0.3709 0.5520 0.9491 0.029 Uiso 1 1 calc R
C30 C 0.4936(4) 0.50440(18) 0.89398(19) 0.0280(8) Uani 1 1 d .
H30A H 0.5497 0.4827 0.9352 0.034 Uiso 1 1 calc R
H30B H 0.5439 0.5437 0.8847 0.034 Uiso 1 1 calc R
C31 C 0.4738(3) 0.45813(16) 0.83279(18) 0.0234(7) Uani 1 1 d .
H31A H 0.4290 0.4821 0.7906 0.028 Uiso 1 1 calc R
H31B H 0.5653 0.4434 0.8274 0.028 Uiso 1 1 calc R
C32 C 0.4018(3) 0.13113(15) 0.74897(16) 0.0173(7) Uani 1 1 d .
C33 C 0.4710(4) 0.08035(16) 0.78914(17) 0.0219(7) Uani 1 1 d .
H33 H 0.4216 0.0496 0.8096 0.026 Uiso 1 1 calc R
C34 C 0.6114(4) 0.07551(16) 0.79855(17) 0.0239(8) Uani 1 1 d .
H34 H 0.6604 0.0419 0.8265 0.029 Uiso 1 1 calc R
C35 C 0.6817(3) 0.12034(17) 0.76672(17) 0.0234(7) Uani 1 1 d .
H35 H 0.7786 0.1173 0.7718 0.028 Uiso 1 1 calc R
C36 C 0.6073(3) 0.16886(16) 0.72797(16) 0.0193(7) Uani 1 1 d .
H36 H 0.6555 0.1995 0.7067 0.023 Uiso 1 1 calc R
C37 C 0.0546(3) 0.23493(17) 0.73385(18) 0.0234(7) Uani 1 1 d .
H37 H -0.0244 0.2037 0.7270 0.028 Uiso 1 1 calc R
C38 C 0.0016(4) 0.29843(19) 0.69720(19) 0.0309(8) Uani 1 1 d .
H38A H -0.0757 0.3149 0.7150 0.046 Uiso 1 1 calc R
H38B H -0.0294 0.2903 0.6478 0.046 Uiso 1 1 calc R
H38C H 0.0759 0.3308 0.7053 0.046 Uiso 1 1 calc R
C39 C 0.1064(4) 0.24578(17) 0.81110(18) 0.0268(8) Uani 1 1 d .
H39A H 0.1827 0.2771 0.8193 0.040 Uiso 1 1 calc R
H39B H 0.1386 0.2043 0.8334 0.040 Uiso 1 1 calc R
H39C H 0.0312 0.2629 0.8301 0.040 Uiso 1 1 calc R
C40 C 0.0741(3) 0.15346(16) 0.61827(17) 0.0204(7) Uani 1 1 d .
H40 H 0.0382 0.1843 0.5797 0.025 Uiso 1 1 calc R
C41 C -0.0495(4) 0.11851(18) 0.63482(18) 0.0273(8) Uani 1 1 d .
H41A H -0.0911 0.0897 0.5967 0.041 Uiso 1 1 calc R
H41B H -0.1176 0.1507 0.6417 0.041 Uiso 1 1 calc R
H41C H -0.0190 0.0927 0.6767 0.041 Uiso 1 1 calc R
C42 C 0.1668(3) 0.10432(18) 0.59333(19) 0.0272(8) Uani 1 1 d .
H42A H 0.1851 0.0674 0.6252 0.041 Uiso 1 1 calc R
H42B H 0.2541 0.1253 0.5913 0.041 Uiso 1 1 calc R
H42C H 0.1208 0.0887 0.5476 0.041 Uiso 1 1 calc R
P2 P 0.92903(9) 0.51781(4) 0.66031(5) 0.0239(2) Uani 1 1 d .
F1 F 0.8917(2) 0.44281(10) 0.64747(12) 0.0406(6) Uani 1 1 d .
F2 F 0.9648(2) 0.59305(10) 0.67622(13) 0.0435(6) Uani 1 1 d .
F3 F 0.7781(2) 0.53846(12) 0.61954(13) 0.0508(7) Uani 1 1 d .
F4 F 0.9820(3) 0.52089(13) 0.59238(13) 0.0536(7) Uani 1 1 d .
F5 F 0.8730(3) 0.51524(12) 0.72975(13) 0.0475(6) Uani 1 1 d .
F6 F 1.0784(2) 0.49817(12) 0.70322(13) 0.0453(6) Uani 1 1 d .

loop_
_atom_site_aniso_label
_atom_site_aniso_U_11
_atom_site_aniso_U_22
_atom_site_aniso_U_33
_atom_site_aniso_U_23
_atom_site_aniso_U_13
_atom_site_aniso_U_12
Ru1 0.01376(13) 0.01363(14) 0.01173(13) -0.00103(10) 0.00312(9) -0.00071(9)
P1 0.0153(4) 0.0171(4) 0.0170(4) -0.0013(3) 0.0046(3) -0.0012(3)
N1 0.0184(14) 0.0161(14) 0.0151(13) -0.0025(11) 0.0041(11) 0.0026(11)
N2 0.0212(15) 0.0198(15) 0.0200(15) 0.0029(12) 0.0074(12) -0.0045(12)
N3 0.0192(14) 0.0204(15) 0.0144(14) 0.0005(11) 0.0021(11) -0.0009(11)
C1 0.0279(18) 0.0199(17) 0.0118(16) 0.0016(13) 0.0050(13) -0.0042(14)
C2 0.0240(17) 0.0175(17) 0.0153(16) 0.0034(13) 0.0066(13) 0.0025(13)
C3 0.0229(17) 0.0208(17) 0.0149(16) 0.0042(13) 0.0020(13) -0.0003(13)
C4 0.0287(18) 0.0172(17) 0.0137(16) 0.0039(13) 0.0086(13) 0.0007(13)
C5 0.0201(16) 0.0240(18) 0.0163(17) 0.0047(13) 0.0058(13) 0.0019(13)
C6 0.043(2) 0.0248(19) 0.0194(18) -0.0017(14) 0.0091(16) -0.0134(16)
C7 0.042(2) 0.0224(19) 0.032(2) 0.0073(16) 0.0151(17) 0.0100(16)
C8 0.0272(19) 0.037(2) 0.0193(18) 0.0080(15) -0.0041(15) -0.0046(16)
C9 0.049(2) 0.0218(19) 0.0240(19) -0.0039(15) 0.0195(17) -0.0005(16)
C10 0.0257(19) 0.046(2) 0.027(2) 0.0135(17) 0.0099(16) 0.0041(17)
C11 0.0136(15) 0.0183(17) 0.0149(16) -0.0003(12) 0.0052(12) -0.0026(12)
C12 0.0203(16) 0.0185(16) 0.0130(15) -0.0031(13) 0.0075(13) -0.0014(13)
C13 0.0213(16) 0.0214(17) 0.0145(16) -0.0040(13) 0.0066(13) 0.0005(13)
C14 0.0256(17) 0.0209(17) 0.0132(16) -0.0048(13) 0.0035(13) 0.0022(14)
C15 0.0290(18) 0.0248(18) 0.0150(17) -0.0039(14) 0.0051(14) 0.0024(14)
C16 0.041(2) 0.028(2) 0.0171(18) 0.0002(15) 0.0081(16) -0.0028(16)
C17 0.050(2) 0.0228(19) 0.0224(19) 0.0024(15) 0.0016(17) 0.0086(17)
C18 0.032(2) 0.038(2) 0.0218(19) -0.0030(16) -0.0021(16) 0.0134(17)
C19 0.0255(18) 0.029(2) 0.0201(18) -0.0030(15) 0.0046(14) 0.0015(15)
C20 0.0168(16) 0.0220(17) 0.0188(17) -0.0014(13) 0.0020(13) 0.0056(13)
C21 0.0277(19) 0.039(2) 0.0200(19) 0.0006(16) 0.0015(15) -0.0028(16)
C22 0.028(2) 0.045(2) 0.029(2) -0.0092(18) -0.0038(16) -0.0120(17)
C23 0.0183(17) 0.031(2) 0.043(2) -0.0038(17) 0.0077(16) -0.0091(15)
C24 0.0200(17) 0.0247(19) 0.033(2) -0.0003(15) 0.0118(15) 0.0010(14)
C25 0.0222(17) 0.0211(17) 0.0236(18) -0.0039(14) 0.0072(14) 0.0012(14)
C26 0.0236(17) 0.0162(16) 0.0141(16) -0.0007(13) 0.0025(13) -0.0013(13)
C27 0.0253(18) 0.0230(18) 0.0263(19) -0.0047(14) 0.0079(15) -0.0024(14)
C28 0.0299(19) 0.0213(18) 0.0209(18) -0.0009(14) 0.0115(15) 0.0032(14)
C29 0.0314(19) 0.0198(18) 0.0241(19) -0.0024(14) 0.0095(15) 0.0024(14)
C30 0.0248(18) 0.0264(19) 0.034(2) -0.0139(16) 0.0095(16) -0.0075(15)
C31 0.0240(18) 0.0208(18) 0.0282(19) -0.0021(14) 0.0120(15) -0.0017(14)
C32 0.0221(17) 0.0179(16) 0.0119(16) -0.0031(12) 0.0040(13) -0.0012(13)
C33 0.0306(19) 0.0155(17) 0.0198(17) -0.0012(13) 0.0059(14) -0.0009(14)
C34 0.0332(19) 0.0187(17) 0.0176(17) -0.0017(14) 0.0010(14) 0.0065(14)
C35 0.0207(17) 0.0250(18) 0.0233(18) -0.0033(14) 0.0028(14) 0.0060(14)
C36 0.0209(17) 0.0194(17) 0.0196(17) -0.0021(13) 0.0088(13) 0.0012(13)
C37 0.0177(16) 0.0259(18) 0.0289(19) -0.0041(15) 0.0100(14) -0.0022(14)
C38 0.0225(18) 0.038(2) 0.032(2) -0.0034(17) 0.0075(16) 0.0067(16)
C39 0.0277(19) 0.0250(19) 0.030(2) -0.0054(15) 0.0121(15) -0.0033(15)
C40 0.0193(16) 0.0222(18) 0.0189(17) -0.0028(13) 0.0026(13) -0.0039(13)
C41 0.0236(18) 0.033(2) 0.0262(19) -0.0085(16) 0.0073(15) -0.0080(15)
C42 0.0226(18) 0.031(2) 0.029(2) -0.0122(16) 0.0068(15) -0.0055(15)
P2 0.0221(4) 0.0229(5) 0.0278(5) -0.0037(4) 0.0079(4) 0.0016(4)
F1 0.0431(13) 0.0259(12) 0.0532(15) -0.0102(10) 0.0121(11) -0.0023(10)
F2 0.0421(13) 0.0228(12) 0.0661(17) -0.0048(11) 0.0136(12) -0.0024(10)
F3 0.0337(13) 0.0493(15) 0.0612(17) -0.0092(13) -0.0064(12) 0.0125(11)
F4 0.0739(18) 0.0520(16) 0.0465(15) 0.0093(12) 0.0375(14) 0.0133(13)
F5 0.0687(17) 0.0383(14) 0.0466(15) -0.0017(11) 0.0363(13) 0.0064(12)
F6 0.0328(12) 0.0411(14) 0.0546(15) -0.0093(12) -0.0053(11) 0.0092(10)

loop_
_atom_type_symbol
_atom_type_description
_atom_type_scat_dispersion_real
_atom_type_scat_dispersion_imag
_atom_type_scat_source
C C 0.0033 0.0016 'International Tables Vol C Tables 4.2.6.8 and 6.1.1.4'
H H 0.0000 0.0000 'International Tables Vol C Tables 4.2.6.8 and 6.1.1.4'
N N 0.0061 0.0033 'International Tables Vol C Tables 4.2.6.8 and 6.1.1.4'
F F 0.0171 0.0103 'International Tables Vol C Tables 4.2.6.8 and 6.1.1.4'
P P 0.1023 0.0942 'International Tables Vol C Tables 4.2.6.8 and 6.1.1.4'
Ru Ru -1.2594 0.8363 'International Tables Vol C Tables 4.2.6.8 and 6.1.1.4'

loop_
_geom_angle_atom_site_label_1
_geom_angle_atom_site_label_2
_geom_angle_atom_site_label_3
_geom_angle
C11 Ru1 N1 86.52(11)
C11 Ru1 C2 103.31(12)
N1 Ru1 C2 161.60(11)
C11 Ru1 C5 118.68(12)
N1 Ru1 C5 100.02(11)
C2 Ru1 C5 61.65(12)
C11 Ru1 C3 138.78(12)
N1 Ru1 C3 134.64(11)
C2 Ru1 C3 37.04(12)
C5 Ru1 C3 61.03(12)
C11 Ru1 P1 90.26(9)
N1 Ru1 P1 79.61(7)
C2 Ru1 P1 115.35(9)
C5 Ru1 P1 151.04(9)
C3 Ru1 P1 98.47(9)
C11 Ru1 C4 154.52(12)
N1 Ru1 C4 103.00(11)
C2 Ru1 C4 61.85(11)
C5 Ru1 C4 36.89(12)
C3 Ru1 C4 36.50(12)
P1 Ru1 C4 114.53(9)
C11 Ru1 C1 94.42(12)
N1 Ru1 C1 128.15(11)
C2 Ru1 C1 36.83(12)
C5 Ru1 C1 36.32(12)
C3 Ru1 C1 60.82(11)
P1 Ru1 C1 152.03(9)
C4 Ru1 C1 61.02(11)
N2 P1 C37 104.92(15)
N2 P1 C40 101.66(15)
C37 P1 C40 102.78(15)
N2 P1 Ru1 102.20(10)
C37 P1 Ru1 123.55(12)
C40 P1 Ru1 118.79(11)
C32 N1 C36 116.9(3)
C32 N1 Ru1 120.7(2)
C36 N1 Ru1 121.9(2)
C32 N2 P1 119.6(2)
C32 N2 H2 118(3)
P1 N2 H2 122(3)
C11 N3 C26 131.0(3)
C11 N3 H3 112(3)
C26 N3 H3 117(3)
C5 C1 C2 108.3(3)
C5 C1 C6 126.1(3)
C2 C1 C6 125.0(3)
C5 C1 Ru1 71.19(18)
C2 C1 Ru1 69.84(18)
C6 C1 Ru1 131.4(2)
C1 C2 C3 107.3(3)
C1 C2 C7 125.7(3)
C3 C2 C7 124.7(3)
C1 C2 Ru1 73.33(18)
C3 C2 Ru1 72.60(18)
C7 C2 Ru1 133.1(2)
C4 C3 C2 108.7(3)
C4 C3 C8 126.5(3)
C2 C3 C8 123.6(3)
C4 C3 Ru1 72.02(18)
C2 C3 Ru1 70.35(17)
C8 C3 Ru1 133.3(2)
C3 C4 C5 107.3(3)
C3 C4 C9 127.8(3)
C5 C4 C9 124.1(3)
C3 C4 Ru1 71.48(18)
C5 C4 Ru1 71.27(18)
C9 C4 Ru1 130.5(2)
C1 C5 C4 108.3(3)
C1 C5 C10 125.7(3)
C4 C5 C10 124.8(3)
C1 C5 Ru1 72.48(18)
C4 C5 Ru1 71.84(18)
C10 C5 Ru1 131.2(2)
C1 C6 H6A 109.5
C1 C6 H6B 109.5
H6A C6 H6B 109.5
C1 C6 H6C 109.5
H6A C6 H6C 109.5
H6B C6 H6C 109.5
C2 C7 H7A 109.5
C2 C7 H7B 109.5
H7A C7 H7B 109.5
C2 C7 H7C 109.5
H7A C7 H7C 109.5
H7B C7 H7C 109.5
C3 C8 H8A 109.5
C3 C8 H8B 109.5
H8A C8 H8B 109.5
C3 C8 H8C 109.5
H8A C8 H8C 109.5
H8B C8 H8C 109.5
C4 C9 H9A 109.5
C4 C9 H9B 109.5
H9A C9 H9B 109.5
C4 C9 H9C 109.5
H9A C9 H9C 109.5
H9B C9 H9C 109.5
C5 C10 H10A 109.5
C5 C10 H10B 109.5
H10A C10 H10B 109.5
C5 C10 H10C 109.5
H10A C10 H10C 109.5
H10B C10 H10C 109.5
N3 C11 C12 117.4(3)
N3 C11 Ru1 123.6(2)
C12 C11 Ru1 119.0(2)
C13 C12 C11 133.3(3)
C13 C12 H12 113.4
C11 C12 H12 113.4
C12 C13 C20 122.3(3)
C12 C13 C14 118.8(3)
C20 C13 C14 118.7(3)
C15 C14 C19 117.9(3)
C15 C14 C13 121.4(3)
C19 C14 C13 120.5(3)
C16 C15 C14 121.0(3)
C16 C15 H15 119.5
C14 C15 H15 119.5
C17 C16 C15 120.2(4)
C17 C16 H16 119.9
C15 C16 H16 119.9
C16 C17 C18 119.5(3)
C16 C17 H17 120.2
C18 C17 H17 120.2
C17 C18 C19 120.6(3)
C17 C18 H18 119.7
C19 C18 H18 119.7
C18 C19 C14 120.8(3)
C18 C19 H19 119.6
C14 C19 H19 119.6
C25 C20 C21 118.3(3)
C25 C20 C13 121.3(3)
C21 C20 C13 120.4(3)
C22 C21 C20 120.2(3)
C22 C21 H21 119.9
C20 C21 H21 119.9
C23 C22 C21 120.9(3)
C23 C22 H22 119.6
C21 C22 H22 119.6
C24 C23 C22 119.4(3)
C24 C23 H23 120.3
C22 C23 H23 120.3
C23 C24 C25 120.3(3)
C23 C24 H24 119.8
C25 C24 H24 119.8
C24 C25 C20 120.9(3)
C24 C25 H25 119.6
C20 C25 H25 119.6
N3 C26 C31 108.4(3)
N3 C26 C27 111.0(3)
C31 C26 C27 110.6(3)
N3 C26 H26 109.0
C31 C26 H26 109.0
C27 C26 H26 109.0
C28 C27 C26 111.6(3)
C28 C27 H27A 109.3
C26 C27 H27A 109.3
C28 C27 H27B 109.3
C26 C27 H27B 109.3
H27A C27 H27B 108.0
C27 C28 C29 111.0(3)
C27 C28 H28A 109.4
C29 C28 H28A 109.4
C27 C28 H28B 109.4
C29 C28 H28B 109.4
H28A C28 H28B 108.0
C30 C29 C28 110.6(3)
C30 C29 H29A 109.5
C28 C29 H29A 109.5
C30 C29 H29B 109.5
C28 C29 H29B 109.5
H29A C29 H29B 108.1
C29 C30 C31 110.8(3)
C29 C30 H30A 109.5
C31 C30 H30A 109.5
C29 C30 H30B 109.5
C31 C30 H30B 109.5
H30A C30 H30B 108.1
C26 C31 C30 113.0(3)
C26 C31 H31A 109.0
C30 C31 H31A 109.0
C26 C31 H31B 109.0
C30 C31 H31B 109.0
H31A C31 H31B 107.8
N1 C32 N2 116.1(3)
N1 C32 C33 122.4(3)
N2 C32 C33 121.3(3)
C34 C33 C32 119.1(3)
C34 C33 H33 120.5
C32 C33 H33 120.5
C33 C34 C35 119.5(3)
C33 C34 H34 120.2
C35 C34 H34 120.2
C36 C35 C34 118.3(3)
C36 C35 H35 120.9
C34 C35 H35 120.9
N1 C36 C35 123.8(3)
N1 C36 H36 118.1
C35 C36 H36 118.1
C39 C37 C38 111.1(3)
C39 C37 P1 115.4(2)
C38 C37 P1 106.8(2)
C39 C37 H37 107.7
C38 C37 H37 107.7
P1 C37 H37 107.7
C37 C38 H38A 109.5
C37 C38 H38B 109.5
H38A C38 H38B 109.5
C37 C38 H38C 109.5
H38A C38 H38C 109.5
H38B C38 H38C 109.5
C37 C39 H39A 109.5
C37 C39 H39B 109.5
H39A C39 H39B 109.5
C37 C39 H39C 109.5
H39A C39 H39C 109.5
H39B C39 H39C 109.5
C41 C40 C42 109.9(3)
C41 C40 P1 115.9(2)
C42 C40 P1 108.1(2)
C41 C40 H40 107.5
C42 C40 H40 107.5
P1 C40 H40 107.5
C40 C41 H41A 109.5
C40 C41 H41B 109.5
H41A C41 H41B 109.5
C40 C41 H41C 109.5
H41A C41 H41C 109.5
H41B C41 H41C 109.5
C40 C42 H42A 109.5
C40 C42 H42B 109.5
H42A C42 H42B 109.5
C40 C42 H42C 109.5
H42A C42 H42C 109.5
H42B C42 H42C 109.5
F4 P2 F6 91.08(15)
F4 P2 F1 90.66(14)
F6 P2 F1 89.83(13)
F4 P2 F3 90.64(15)
F6 P2 F3 178.10(15)
F1 P2 F3 90.94(13)
F4 P2 F2 91.70(14)
F6 P2 F2 89.93(13)
F1 P2 F2 177.63(14)
F3 P2 F2 89.23(13)
F4 P2 F5 179.29(15)
F6 P2 F5 89.58(14)
F1 P2 F5 89.62(13)
F3 P2 F5 88.69(15)
F2 P2 F5 88.03(13)

loop_
_geom_bond_atom_site_label_1
_geom_bond_atom_site_label_2
_geom_bond_distance
Ru1 C11 2.038(3)
Ru1 N1 2.137(3)
Ru1 C2 2.233(3)
Ru1 C5 2.262(3)
Ru1 C3 2.263(3)
Ru1 P1 2.2678(8)
Ru1 C4 2.270(3)
Ru1 C1 2.279(3)
P1 N2 1.704(3)
P1 C37 1.846(3)
P1 C40 1.862(3)
N1 C32 1.357(4)
N1 C36 1.362(4)
N2 C32 1.365(4)
N2 H2 0.80(4)
N3 C11 1.317(4)
N3 C26 1.479(4)
N3 H3 0.81(4)
C1 C5 1.416(5)
C1 C2 1.426(5)
C1 C6 1.506(5)
C2 C3 1.428(5)
C2 C7 1.503(5)
C3 C4 1.419(5)
C3 C8 1.502(4)
C4 C5 1.434(5)
C4 C9 1.507(5)
C5 C10 1.500(5)
C6 H6A 0.9800
C6 H6B 0.9800
C6 H6C 0.9800
C7 H7A 0.9800
C7 H7B 0.9800
C7 H7C 0.9800
C8 H8A 0.9800
C8 H8B 0.9800
C8 H8C 0.9800
C9 H9A 0.9800
C9 H9B 0.9800
C9 H9C 0.9800
C10 H10A 0.9800
C10 H10B 0.9800
C10 H10C 0.9800
C11 C12 1.480(4)
C12 C13 1.345(4)
C12 H12 0.9500
C13 C20 1.494(5)
C13 C14 1.495(5)
C14 C15 1.394(5)
C14 C19 1.404(5)
C15 C16 1.392(5)
C15 H15 0.9500
C16 C17 1.381(5)
C16 H16 0.9500
C17 C18 1.385(6)
C17 H17 0.9500
C18 C19 1.384(5)
C18 H18 0.9500
C19 H19 0.9500
C20 C25 1.390(5)
C20 C21 1.398(5)
C21 C22 1.383(5)
C21 H21 0.9500
C22 C23 1.383(6)
C22 H22 0.9500
C23 C24 1.372(5)
C23 H23 0.9500
C24 C25 1.390(5)
C24 H24 0.9500
C25 H25 0.9500
C26 C31 1.523(4)
C26 C27 1.526(5)
C26 H26 1.0000
C27 C28 1.520(5)
C27 H27A 0.9900
C27 H27B 0.9900
C28 C29 1.530(5)
C28 H28A 0.9900
C28 H28B 0.9900
C29 C30 1.518(5)
C29 H29A 0.9900
C29 H29B 0.9900
C30 C31 1.527(5)
C30 H30A 0.9900
C30 H30B 0.9900
C31 H31A 0.9900
C31 H31B 0.9900
C32 C33 1.398(5)
C33 C34 1.372(5)
C33 H33 0.9500
C34 C35 1.396(5)
C34 H34 0.9500
C35 C36 1.371(5)
C35 H35 0.9500
C36 H36 0.9500
C37 C39 1.530(5)
C37 C38 1.529(5)
C37 H37 1.0000
C38 H38A 0.9800
C38 H38B 0.9800
C38 H38C 0.9800
C39 H39A 0.9800
C39 H39B 0.9800
C39 H39C 0.9800
C40 C41 1.526(5)
C40 C42 1.527(5)
C40 H40 1.0000
C41 H41A 0.9800
C41 H41B 0.9800
C41 H41C 0.9800
C42 H42A 0.9800
C42 H42B 0.9800
C42 H42C 0.9800
P2 F4 1.570(2)
P2 F6 1.590(2)
P2 F1 1.590(2)
P2 F3 1.595(2)
P2 F2 1.600(2)
P2 F5 1.614(2)

loop_
_geom_torsion_atom_site_label_1
_geom_torsion_atom_site_label_2
_geom_torsion_atom_site_label_3
_geom_torsion_atom_site_label_4
_geom_torsion
C11 Ru1 P1 N2 -75.96(13)
N1 Ru1 P1 N2 10.45(12)
C2 Ru1 P1 N2 179.15(13)
C5 Ru1 P1 N2 102.4(2)
C3 Ru1 P1 N2 144.47(13)
C4 Ru1 P1 N2 110.10(14)
C1 Ru1 P1 N2 -175.9(2)
C11 Ru1 P1 C37 41.40(16)
N1 Ru1 P1 C37 127.81(15)
C2 Ru1 P1 C37 -63.49(17)
C5 Ru1 P1 C37 -140.2(2)
C3 Ru1 P1 C37 -98.17(16)
C4 Ru1 P1 C37 -132.54(16)
C1 Ru1 P1 C37 -58.6(2)
C11 Ru1 P1 C40 173.27(15)
N1 Ru1 P1 C40 -100.32(14)
C2 Ru1 P1 C40 68.37(16)
C5 Ru1 P1 C40 -8.4(2)
C3 Ru1 P1 C40 33.70(15)
C4 Ru1 P1 C40 -0.67(16)
C1 Ru1 P1 C40 73.3(2)
C11 Ru1 N1 C32 81.1(2)
C2 Ru1 N1 C32 -155.7(3)
C5 Ru1 N1 C32 -160.4(2)
C3 Ru1 N1 C32 -101.5(2)
P1 Ru1 N1 C32 -9.8(2)
C4 Ru1 N1 C32 -122.8(2)
C1 Ru1 N1 C32 174.0(2)
C11 Ru1 N1 C36 -90.1(2)
C2 Ru1 N1 C36 33.1(5)
C5 Ru1 N1 C36 28.4(3)
C3 Ru1 N1 C36 87.3(3)
P1 Ru1 N1 C36 179.0(2)
C4 Ru1 N1 C36 66.0(2)
C1 Ru1 N1 C36 2.8(3)
C37 P1 N2 C32 -143.3(3)
C40 P1 N2 C32 110.0(3)
Ru1 P1 N2 C32 -13.2(3)
C11 Ru1 C1 C5 135.03(19)
N1 Ru1 C1 C5 46.0(2)
C2 Ru1 C1 C5 -118.6(3)
C3 Ru1 C1 C5 -79.8(2)
P1 Ru1 C1 C5 -126.0(2)
C4 Ru1 C1 C5 -37.81(18)
C11 Ru1 C1 C2 -106.38(19)
N1 Ru1 C1 C2 164.58(17)
C5 Ru1 C1 C2 118.6(3)
C3 Ru1 C1 C2 38.79(18)
P1 Ru1 C1 C2 -7.4(3)
C4 Ru1 C1 C2 80.8(2)
C11 Ru1 C1 C6 13.1(3)
N1 Ru1 C1 C6 -76.0(4)
C2 Ru1 C1 C6 119.4(4)
C5 Ru1 C1 C6 -122.0(4)
C3 Ru1 C1 C6 158.2(4)
P1 Ru1 C1 C6 112.0(3)
C4 Ru1 C1 C6 -159.8(4)
C5 C1 C2 C3 -4.1(4)
C6 C1 C2 C3 167.8(3)
Ru1 C1 C2 C3 -65.2(2)
C5 C1 C2 C7 -167.3(3)
C6 C1 C2 C7 4.5(5)
Ru1 C1 C2 C7 131.6(3)
C5 C1 C2 Ru1 61.1(2)
C6 C1 C2 Ru1 -127.0(3)
C11 Ru1 C2 C1 79.4(2)
N1 Ru1 C2 C1 -41.5(4)
C5 Ru1 C2 C1 -36.23(18)
C3 Ru1 C2 C1 -114.8(3)
P1 Ru1 C2 C1 176.15(15)
C4 Ru1 C2 C1 -78.3(2)
C11 Ru1 C2 C3 -165.82(19)
N1 Ru1 C2 C3 73.3(4)
C5 Ru1 C2 C3 78.5(2)
P1 Ru1 C2 C3 -69.08(19)
C4 Ru1 C2 C3 36.43(19)
C1 Ru1 C2 C3 114.8(3)
C11 Ru1 C2 C7 -44.3(3)
N1 Ru1 C2 C7 -165.2(3)
C5 Ru1 C2 C7 -159.9(4)
C3 Ru1 C2 C7 121.6(4)
P1 Ru1 C2 C7 52.5(4)
C4 Ru1 C2 C7 158.0(4)
C1 Ru1 C2 C7 -123.7(4)
C1 C2 C3 C4 3.5(4)
C7 C2 C3 C4 167.0(3)
Ru1 C2 C3 C4 -62.2(2)
C1 C2 C3 C8 -164.8(3)
C7 C2 C3 C8 -1.3(5)
Ru1 C2 C3 C8 129.5(3)
C1 C2 C3 Ru1 65.6(2)
C7 C2 C3 Ru1 -130.9(3)
C11 Ru1 C3 C4 139.5(2)
N1 Ru1 C3 C4 -36.6(3)
C2 Ru1 C3 C4 118.3(3)
C5 Ru1 C3 C4 37.95(19)
P1 Ru1 C3 C4 -120.29(18)
C1 Ru1 C3 C4 79.7(2)
C11 Ru1 C3 C2 21.2(3)
N1 Ru1 C3 C2 -154.86(18)
C5 Ru1 C3 C2 -80.4(2)
P1 Ru1 C3 C2 121.41(18)
C4 Ru1 C3 C2 -118.3(3)
C1 Ru1 C3 C2 -38.57(19)
C11 Ru1 C3 C8 -97.0(4)
N1 Ru1 C3 C8 87.0(4)
C2 Ru1 C3 C8 -118.2(4)
C5 Ru1 C3 C8 161.5(4)
P1 Ru1 C3 C8 3.3(3)
C4 Ru1 C3 C8 123.5(4)
C1 Ru1 C3 C8 -156.7(4)
C2 C3 C4 C5 -1.6(4)
C8 C3 C4 C5 166.3(3)
Ru1 C3 C4 C5 -62.7(2)
C2 C3 C4 C9 -171.5(3)
C8 C3 C4 C9 -3.6(5)
Ru1 C3 C4 C9 127.4(3)
C2 C3 C4 Ru1 61.1(2)
C8 C3 C4 Ru1 -131.0(3)
C11 Ru1 C4 C3 -95.9(3)
N1 Ru1 C4 C3 154.22(18)
C2 Ru1 C4 C3 -36.98(19)
C5 Ru1 C4 C3 -116.4(3)
P1 Ru1 C4 C3 69.85(19)
C1 Ru1 C4 C3 -79.1(2)
C11 Ru1 C4 C5 20.4(4)
N1 Ru1 C4 C5 -89.43(19)
C2 Ru1 C4 C5 79.4(2)
C3 Ru1 C4 C5 116.4(3)
P1 Ru1 C4 C5 -173.80(16)
C1 Ru1 C4 C5 37.22(18)
C11 Ru1 C4 C9 139.7(3)
N1 Ru1 C4 C9 29.9(3)
C2 Ru1 C4 C9 -161.3(4)
C5 Ru1 C4 C9 119.3(4)
C3 Ru1 C4 C9 -124.4(4)
P1 Ru1 C4 C9 -54.5(3)
C1 Ru1 C4 C9 156.5(4)
C2 C1 C5 C4 3.1(4)
C6 C1 C5 C4 -168.6(3)
Ru1 C1 C5 C4 63.4(2)
C2 C1 C5 C10 171.1(3)
C6 C1 C5 C10 -0.6(5)
Ru1 C1 C5 C10 -128.7(3)
C2 C1 C5 Ru1 -60.2(2)
C6 C1 C5 Ru1 128.0(3)
C3 C4 C5 C1 -0.9(4)
C9 C4 C5 C1 169.4(3)
Ru1 C4 C5 C1 -63.8(2)
C3 C4 C5 C10 -169.1(3)
C9 C4 C5 C10 1.3(5)
Ru1 C4 C5 C10 128.1(3)
C3 C4 C5 Ru1 62.8(2)
C9 C4 C5 Ru1 -126.8(3)
C11 Ru1 C5 C1 -53.4(2)
N1 Ru1 C5 C1 -144.95(18)
C2 Ru1 C5 C1 36.74(18)
C3 Ru1 C5 C1 79.2(2)
P1 Ru1 C5 C1 128.43(19)
C4 Ru1 C5 C1 116.7(3)
C11 Ru1 C5 C4 -170.15(18)
N1 Ru1 C5 C4 98.33(19)
C2 Ru1 C5 C4 -80.0(2)
C3 Ru1 C5 C4 -37.53(18)
P1 Ru1 C5 C4 11.7(3)
C1 Ru1 C5 C4 -116.7(3)
C11 Ru1 C5 C10 69.1(4)
N1 Ru1 C5 C10 -22.4(4)
C2 Ru1 C5 C10 159.3(4)
C3 Ru1 C5 C10 -158.3(4)
P1 Ru1 C5 C10 -109.0(3)
C4 Ru1 C5 C10 -120.7(4)
C1 Ru1 C5 C10 122.5(4)
C26 N3 C11 C12 4.7(5)
C26 N3 C11 Ru1 -176.2(2)
N1 Ru1 C11 N3 173.7(3)
C2 Ru1 C11 N3 9.5(3)
C5 Ru1 C11 N3 74.2(3)
C3 Ru1 C11 N3 -3.5(4)
P1 Ru1 C11 N3 -106.7(3)
C4 Ru1 C11 N3 60.4(4)
C1 Ru1 C11 N3 45.7(3)
N1 Ru1 C11 C12 -7.2(2)
C2 Ru1 C11 C12 -171.5(2)
C5 Ru1 C11 C12 -106.7(2)
C3 Ru1 C11 C12 175.6(2)
P1 Ru1 C11 C12 72.4(2)
C4 Ru1 C11 C12 -120.5(3)
C1 Ru1 C11 C12 -135.2(2)
N3 C11 C12 C13 -71.8(5)
Ru1 C11 C12 C13 109.0(4)
C11 C12 C13 C20 8.6(5)
C11 C12 C13 C14 -167.1(3)
C12 C13 C14 C15 -28.6(5)
C20 C13 C14 C15 155.6(3)
C12 C13 C14 C19 145.0(3)
C20 C13 C14 C19 -30.8(4)
C19 C14 C15 C16 -1.8(5)
C13 C14 C15 C16 172.1(3)
C14 C15 C16 C17 1.0(5)
C15 C16 C17 C18 0.2(5)
C16 C17 C18 C19 -0.6(5)
C17 C18 C19 C14 -0.2(5)
C15 C14 C19 C18 1.3(5)
C13 C14 C19 C18 -172.5(3)
C12 C13 C20 C25 -45.3(5)
C14 C13 C20 C25 130.4(3)
C12 C13 C20 C21 132.5(4)
C14 C13 C20 C21 -51.8(4)
C25 C20 C21 C22 2.4(5)
C13 C20 C21 C22 -175.5(3)
C20 C21 C22 C23 -1.7(6)
C21 C22 C23 C24 0.2(6)
C22 C23 C24 C25 0.5(5)
C23 C24 C25 C20 0.3(5)
C21 C20 C25 C24 -1.8(5)
C13 C20 C25 C24 176.1(3)
C11 N3 C26 C31 121.5(4)
C11 N3 C26 C27 -116.9(4)
N3 C26 C27 C28 -174.4(3)
C31 C26 C27 C28 -54.1(4)
C26 C27 C28 C29 56.8(4)
C27 C28 C29 C30 -57.4(4)
C28 C29 C30 C31 55.6(4)
N3 C26 C31 C30 175.0(3)
C27 C26 C31 C30 53.2(4)
C29 C30 C31 C26 -54.4(4)
C36 N1 C32 N2 176.0(3)
Ru1 N1 C32 N2 4.3(4)
C36 N1 C32 C33 0.1(4)
Ru1 N1 C32 C33 -171.5(2)
P1 N2 C32 N1 7.1(4)
P1 N2 C32 C33 -177.0(2)
N1 C32 C33 C34 0.7(5)
N2 C32 C33 C34 -174.9(3)
C32 C33 C34 C35 -1.4(5)
C33 C34 C35 C36 1.3(5)
C32 N1 C36 C35 -0.2(5)
Ru1 N1 C36 C35 171.4(2)
C34 C35 C36 N1 -0.5(5)
N2 P1 C37 C39 43.6(3)
C40 P1 C37 C39 149.5(3)
Ru1 P1 C37 C39 -72.5(3)
N2 P1 C37 C38 167.6(2)
C40 P1 C37 C38 -86.4(3)
Ru1 P1 C37 C38 51.6(3)
N2 P1 C40 C41 72.1(3)
C37 P1 C40 C41 -36.3(3)
Ru1 P1 C40 C41 -176.8(2)
N2 P1 C40 C42 -51.7(3)
C37 P1 C40 C42 -160.1(2)
Ru1 P1 C40 C42 59.4(3)
